data_1528353
loop_
_publ_author_name
'Besrest, F.'
'Collin, G.'

_publ_section_title
;
 Structure de La2 Fe1.76 S5
;
_journal_name_full 'Journal of Solid State Chemistry'
_journal_page_first 301
_journal_page_last 309
_journal_volume 24
_journal_year 1978
_chemical_formula_sum 'Fe1.76 La2 S5'
_chemical_name_systematic 'La2 Fe1.76 S5'
_space_group_IT_number 26
_symmetry_space_group_name_Hall 'P 2c -2'
_symmetry_space_group_name_H-M 'P m c 21'
_cell_angle_alpha 90
_cell_angle_beta 90
_cell_angle_gamma 90
_cell_formula_units_Z 8
_cell_length_a 4.001
_cell_length_b 32.936
_cell_length_c 11.291
_cell_volume 1487.893
_citation_journal_id_ASTM JSSCBI
_cod_data_source_file Besrest_JSSCBI_1978_151.cif
_cod_data_source_block Fe1.76La2S5
_cod_database_code 1528353

loop_
_symmetry_equiv_pos_as_xyz
x,y,z
-x,-y,z+1/2
-x,y,z
x,-y,z+1/2

loop_
_atom_site_label
_atom_site_type_symbol
_atom_site_fract_x
_atom_site_fract_y
_atom_site_fract_z
_atom_site_occupancy
_atom_site_U_iso_or_equiv
Fe3 Fe+2 0.5 0.101 0.269 1 0.0
S16 S-2 0.5 0.254 0.032 1 0.0
La5 La+3 0 0.188 0.446 1 0.0
S13 S-2 0 0.002 0.537 1 0.0
S19 S-2 0.5 0.019 0.301 1 0.0
S5 S-2 0 0.102 0.417 1 0.0
Fe5 Fe+2 0 0.036 0.208 1 0.0
S3 S-2 0.5 0.351 0.081 1 0.0
Fe6 Fe+2 0 0.46 0.765 1 0.0
La6 La+3 0 0.31 0.918 1 0.0
S6 S-2 0 0.399 0.891 1 0.0
S2 S-2 0 0.402 0.594 1 0.0
Fe4 Fe+2 0.5 0.4 0.73 0.69 0.0
S9 S-2 0 0.426 0.24 1 0.0
Fe2 Fe+2 0 0.15 0.765 1 0.0
S10 S-2 0 0.077 0.761 1 0.0
S17 S-2 0 0.269 0.289 1 0.0
La3 La+3 0.5 0.439 0.045 1 0.0
La8 La+3 0.5 0.06 0.94 1 0.0
S14 S-2 0 0.503 0.459 1 0.0
La1 La+3 0 0.189 0.058 1 0.0
S12 S-2 0.5 0.326 0.731 1 0.0
La7 La+3 0.5 0.438 0.436 1 0.0
S1 S-2 0 0.097 0.114 1 0.0
Fe8 Fe+2 0.5 0.221 0.712 0.56 0.0
S15 S-2 0.5 0.249 0.521 1 0.0
La2 La+3 0 0.313 0.534 1 0.0
S8 S-2 0.5 0.151 0.909 1 0.0
S11 S-2 0.5 0.178 0.248 1 0.0
S20 S-2 0.5 0.478 0.686 1 0.0
Fe7 Fe+2 0.5 0.295 0.223 1 0.0
La4 La+3 0.5 0.063 0.559 1 0.0
S4 S-2 0.5 0.151 0.611 1 0.0
S18 S-2 0 0.226 0.806 1 0.0
Fe1 Fe+2 0 0.352 0.234 0.81 0.0
S7 S-2 0.5 0.349 0.382 1 0.0
